data_1555786
loop_
_publ_author_name
'Yang, Yanyan'
'Liu, Hongxu'
'Peng, Cheng'
'Wu, Jie'
'Zhang, Jingyi'
'Qiao, Yan'
'Wang, Xiao-Na'
'Chang, Junbiao'

_publ_section_title
;
 AlCl<sub>3</sub>-Catalyzed Annulations of Ynamides Involving a
 Torquoselective Process for the Simultaneous Control of Central and Axial
 Chirality.
;
_journal_issue 19
_journal_name_full 'Organic letters'
_journal_page_first 5022
_journal_page_last 5025
_journal_paper_doi 10.1021/acs.orglett.6b02480
_journal_volume 18
_journal_year 2016
_chemical_formula_sum 'C32 H29 N O6 S'
_chemical_formula_weight 555.62
_space_group_IT_number 14
_space_group_name_Hall '-P 2yn'
_space_group_name_H-M_alt 'P 1 21/n 1'
_symmetry_cell_setting monoclinic
_symmetry_space_group_name_H-M 'P 1 21/n 1'
_atom_sites_solution_hydrogens geom
_atom_sites_solution_primary direct
_atom_sites_solution_secondary difmap
_audit_creation_method SHELXL-97
_cell_angle_alpha 90.00
_cell_angle_beta 97.24(3)
_cell_angle_gamma 90.00
_cell_formula_units_Z 4
_cell_length_a 11.089(2)
_cell_length_b 21.075(4)
_cell_length_c 12.128(2)
_cell_measurement_reflns_used 8399
_cell_measurement_temperature 293(2)
_cell_measurement_theta_max 27.8644
_cell_measurement_theta_min 1.8511
_cell_volume 2811.7(9)
_computing_cell_refinement 'CrystalClear (Rigaku/MSC Inc., 2006)'
_computing_data_collection 'CrystalClear (Rigaku/MSC Inc., 2006)'
_computing_data_reduction 'CrystalClear (Rigaku/MSC Inc., 2006)'
_computing_molecular_graphics 'Bruker SHELXTL'
_computing_publication_material 'Bruker SHELXTL'
_computing_structure_refinement 'SHELXL-97 (Sheldrick, 1997)'
_computing_structure_solution 'SHELXS-97 (Sheldrick, 1990)'
_diffrn_ambient_temperature 293(2)
_diffrn_detector_area_resol_mean 28.5714
_diffrn_measured_fraction_theta_full 0.997
_diffrn_measured_fraction_theta_max 0.997
_diffrn_measurement_device_type CCD
_diffrn_measurement_method dtprofit.ref
_diffrn_radiation_monochromator graphite
_diffrn_radiation_source 'fine-focus sealed tube'
_diffrn_radiation_type MoK\a
_diffrn_radiation_wavelength 0.71073
_diffrn_reflns_av_R_equivalents 0.0320
_diffrn_reflns_limit_h_max 13
_diffrn_reflns_limit_h_min -13
_diffrn_reflns_limit_k_max 25
_diffrn_reflns_limit_k_min -21
_diffrn_reflns_limit_l_max 12
_diffrn_reflns_limit_l_min -14
_diffrn_reflns_number 6832
_diffrn_reflns_theta_full 26.00
_diffrn_reflns_theta_max 27.8644
_diffrn_reflns_theta_min 1.8511
_diffrn_standards_number 6832
_exptl_absorpt_coefficient_mu 0.163
_exptl_absorpt_correction_T_max 1.0000
_exptl_absorpt_correction_T_min 0.8523
_exptl_absorpt_correction_type multi-scan
_exptl_crystal_colour colorless
_exptl_crystal_density_diffrn 1.316
_exptl_crystal_density_method 'not measured'
_exptl_crystal_description prism
_exptl_crystal_F_000 1368
_exptl_crystal_size_max 0.20
_exptl_crystal_size_mid 0.20
_exptl_crystal_size_min 0.20
_refine_diff_density_max 0.190
_refine_diff_density_min -0.310
_refine_diff_density_rms 0.036
_refine_ls_extinction_method none
_refine_ls_goodness_of_fit_ref 1.295
_refine_ls_hydrogen_treatment mixed
_refine_ls_matrix_type full
_refine_ls_number_parameters 364
_refine_ls_number_reflns 5509
_refine_ls_number_restraints 0
_refine_ls_restrained_S_all 1.295
_refine_ls_R_factor_all 0.0747
_refine_ls_R_factor_gt 0.0645
_refine_ls_shift/su_max 0.001
_refine_ls_shift/su_mean 0.000
_refine_ls_structure_factor_coef Fsqd
_refine_ls_weighting_details 'calc w=1/[\s^2^(Fo^2^)+(0.1000P)^2^+0.0357P] where P=(Fo^2^+2Fc^2^)/3'
_refine_ls_weighting_scheme calc
_refine_ls_wR_factor_gt 0.1919
_refine_ls_wR_factor_ref 0.1994
_reflns_number_gt 4876
_reflns_number_total 6832
_reflns_threshold_expression >2sigma(I)
_cod_data_source_file ol6b02480_si_003.cif
_cod_data_source_block a
_cod_depositor_comments
;
The following automatic conversions were performed:

data item '_exptl_absorpt_correction_type' value 'Multi-scan' was
changed to 'multi-scan' in accordance with the
/home/saulius/struct/COD-crude-data/automatic-downloads/DataCite-retrospective/ACS/depositions/lib/dictionaries/cif_core.dic
dictionary named 'cif_core.dic' version 2.4.2 last updated on
2011-04-26.

data item '_symmetry_cell_setting' value 'Monoclinic' was changed to
'monoclinic' in accordance with the
/home/saulius/struct/COD-crude-data/automatic-downloads/DataCite-retrospective/ACS/depositions/lib/dictionaries/cif_core.dic
dictionary named 'cif_core.dic' version 2.4.2 last updated on
2011-04-26.

Automatic conversion script
Id: cif_fix_values 6909 2019-04-08 15:41:33Z antanas 
;
_cod_original_cell_volume 2811.6(10)
_cod_original_sg_symbol_H-M 'P2(1)/n  '
_cod_database_code 1555786
_diffrn_reflns_av_sigmai/deti 0.0917

loop_
_symmetry_equiv_pos_as_xyz
'x, y, z'
'-x+1/2, y+1/2, -z+1/2'
'-x, -y, -z'
'x-1/2, -y-1/2, z-1/2'

loop_
_atom_site_label
_atom_site_type_symbol
_atom_site_fract_x
_atom_site_fract_y
_atom_site_fract_z
_atom_site_U_iso_or_equiv
_atom_site_adp_type
_atom_site_occupancy
_atom_site_symmetry_multiplicity
_atom_site_calc_flag
_atom_site_refinement_flags
S1 S 1.03380(6) 0.11834(3) 0.71293(5) 0.0539(2) Uani 1 1 d .
O1 O 0.42343(16) 0.22440(10) 0.83885(16) 0.0719(6) Uani 1 1 d .
O2 O 0.48661(17) 0.14844(11) 0.72090(17) 0.0758(6) Uani 1 1 d .
O3 O 0.83276(15) 0.29304(8) 0.96307(13) 0.0527(4) Uani 1 1 d .
O4 O 1.12886(17) 0.07358(10) 0.74287(18) 0.0773(6) Uani 1 1 d .
O5 O 1.06293(19) 0.17890(9) 0.67013(16) 0.0707(6) Uani 1 1 d .
O6 O 0.8573(2) 0.47234(10) 0.55140(18) 0.0844(7) Uani 1 1 d .
N1 N 0.96701(18) 0.13116(9) 0.82393(16) 0.0492(5) Uani 1 1 d .
C1 C 0.3866(3) 0.18774(18) 0.7397(3) 0.0804(9) Uani 1 1 d .
H1A H 0.3164 0.1619 0.7495 0.096 Uiso 1 1 calc R
H1B H 0.3652 0.2157 0.6768 0.096 Uiso 1 1 calc R
C2 C 0.5871(2) 0.17885(13) 0.7769(2) 0.0546(6) Uani 1 1 d .
C3 C 0.7067(2) 0.16685(12) 0.77183(19) 0.0508(6) Uani 1 1 d .
H3 H 0.7308 0.1348 0.7267 0.061 Uiso 1 1 calc R
C4 C 0.7933(2) 0.20483(11) 0.83770(18) 0.0438(5) Uani 1 1 d .
C5 C 0.7508(2) 0.25358(11) 0.90164(18) 0.0464(5) Uani 1 1 d .
C6 C 0.6289(2) 0.26309(12) 0.9108(2) 0.0527(6) Uani 1 1 d .
H6 H 0.6029 0.2937 0.9578 0.063 Uiso 1 1 calc R
C7 C 0.5489(2) 0.22477(13) 0.8465(2) 0.0552(6) Uani 1 1 d .
C8 C 0.9243(2) 0.19315(11) 0.84994(18) 0.0442(5) Uani 1 1 d .
C9 C 1.0018(2) 0.23799(11) 0.89339(19) 0.0474(5) Uani 1 1 d .
C10 C 0.9466(2) 0.30144(11) 0.9158(2) 0.0492(6) Uani 1 1 d .
H10 H 1.0035 0.3227 0.9724 0.059 Uiso 1 1 calc R
C11 C 0.9279(2) 0.34531(11) 0.81556(19) 0.0488(5) Uani 1 1 d .
C12 C 0.9432(3) 0.32647(13) 0.7085(2) 0.0688(8) Uani 1 1 d .
H12 H 0.9692 0.2853 0.6970 0.083 Uiso 1 1 calc R
C13 C 0.9211(3) 0.36706(14) 0.6182(2) 0.0735(8) Uani 1 1 d .
H13 H 0.9318 0.3531 0.5474 0.088 Uiso 1 1 calc R
C14 C 0.8833(2) 0.42819(13) 0.6342(2) 0.0603(7) Uani 1 1 d .
C15 C 0.8685(3) 0.44827(14) 0.7403(3) 0.0742(8) Uani 1 1 d .
H15 H 0.8432 0.4895 0.7519 0.089 Uiso 1 1 calc R
C16 C 0.8913(3) 0.40736(13) 0.8285(2) 0.0643(7) Uani 1 1 d .
H16 H 0.8818 0.4218 0.8993 0.077 Uiso 1 1 calc R
C17 C 0.8681(4) 0.45321(19) 0.4400(3) 0.0954(11) Uani 1 1 d .
H17A H 0.9503 0.4405 0.4348 0.143 Uiso 1 1 calc R
H17B H 0.8468 0.4881 0.3904 0.143 Uiso 1 1 calc R
H17C H 0.8144 0.4182 0.4199 0.143 Uiso 1 1 calc R
C18 C 0.9297(3) 0.07523(12) 0.8869(2) 0.0610(7) Uani 1 1 d .
H18A H 0.9849 0.0402 0.8795 0.073 Uiso 1 1 calc R
H18B H 0.8486 0.0620 0.8562 0.073 Uiso 1 1 calc R
C19 C 0.9311(2) 0.09139(11) 1.0083(2) 0.0545(6) Uani 1 1 d .
C20 C 1.0393(3) 0.10015(14) 1.0761(2) 0.0691(8) Uani 1 1 d .
H20 H 1.1122 0.0938 1.0473 0.083 Uiso 1 1 calc R
C21 C 1.0419(3) 0.11802(15) 1.1854(3) 0.0806(9) Uani 1 1 d .
H21 H 1.1160 0.1242 1.2293 0.097 Uiso 1 1 calc R
C22 C 0.9359(4) 0.12663(16) 1.2296(3) 0.0860(10) Uani 1 1 d .
H22 H 0.9374 0.1387 1.3035 0.103 Uiso 1 1 calc R
C23 C 0.8273(4) 0.11735(18) 1.1644(3) 0.0913(11) Uani 1 1 d .
H23 H 0.7550 0.1226 1.1948 0.110 Uiso 1 1 calc R
C24 C 0.8235(3) 0.10014(16) 1.0532(3) 0.0742(8) Uani 1 1 d .
H24 H 0.7492 0.0945 1.0094 0.089 Uiso 1 1 calc R
C25 C 0.9271(2) 0.08090(12) 0.61481(19) 0.0500(6) Uani 1 1 d .
C26 C 0.8488(3) 0.11703(14) 0.5410(2) 0.0637(7) Uani 1 1 d .
H26 H 0.8545 0.1611 0.5417 0.076 Uiso 1 1 calc R
C27 C 0.7633(3) 0.08712(17) 0.4675(2) 0.0720(8) Uani 1 1 d .
H27 H 0.7107 0.1114 0.4188 0.086 Uiso 1 1 calc R
C28 C 0.7532(3) 0.02154(17) 0.4638(2) 0.0687(8) Uani 1 1 d .
C29 C 0.8328(3) -0.01386(14) 0.5368(2) 0.0671(7) Uani 1 1 d .
H29 H 0.8285 -0.0579 0.5346 0.081 Uiso 1 1 calc R
C30 C 0.9188(2) 0.01533(13) 0.6129(2) 0.0568(6) Uani 1 1 d .
H30 H 0.9706 -0.0089 0.6624 0.068 Uiso 1 1 calc R
C31 C 0.6583(3) -0.0111(2) 0.3834(3) 0.1057(13) Uani 1 1 d .
H31A H 0.5827 -0.0123 0.4141 0.159 Uiso 1 1 calc R
H31B H 0.6842 -0.0537 0.3706 0.159 Uiso 1 1 calc R
H31C H 0.6477 0.0117 0.3144 0.159 Uiso 1 1 calc R
C32 C 1.1366(2) 0.23220(14) 0.9193(3) 0.0676(7) Uani 1 1 d .
H32A H 1.1600 0.1887 0.9114 0.101 Uiso 1 1 calc R
H32B H 1.1612 0.2459 0.9943 0.101 Uiso 1 1 calc R
H32C H 1.1751 0.2582 0.8690 0.101 Uiso 1 1 calc R

loop_
_atom_site_aniso_label
_atom_site_aniso_U_11
_atom_site_aniso_U_22
_atom_site_aniso_U_33
_atom_site_aniso_U_23
_atom_site_aniso_U_13
_atom_site_aniso_U_12
S1 0.0411(3) 0.0623(4) 0.0595(4) -0.0073(3) 0.0109(3) -0.0003(3)
O1 0.0382(10) 0.1048(16) 0.0743(13) -0.0123(11) 0.0134(9) -0.0062(9)
O2 0.0409(10) 0.1055(16) 0.0799(13) -0.0252(12) 0.0034(9) -0.0178(10)
O3 0.0485(10) 0.0613(10) 0.0492(9) -0.0135(8) 0.0100(7) -0.0083(8)
O4 0.0469(11) 0.0914(15) 0.0911(14) -0.0212(11) -0.0011(9) 0.0173(10)
O5 0.0738(13) 0.0695(12) 0.0747(13) -0.0066(10) 0.0331(10) -0.0184(10)
O6 0.0949(17) 0.0780(14) 0.0762(15) 0.0196(11) -0.0055(12) 0.0023(12)
N1 0.0517(12) 0.0458(10) 0.0510(11) -0.0007(9) 0.0100(9) -0.0021(8)
C1 0.0430(15) 0.119(3) 0.078(2) -0.0149(19) 0.0039(13) -0.0087(16)
C2 0.0433(13) 0.0700(16) 0.0500(14) -0.0064(12) 0.0032(10) -0.0125(11)
C3 0.0445(13) 0.0583(14) 0.0505(14) -0.0106(11) 0.0098(10) -0.0063(10)
C4 0.0408(12) 0.0525(12) 0.0387(11) -0.0004(9) 0.0073(9) -0.0066(9)
C5 0.0441(12) 0.0552(13) 0.0403(12) -0.0012(10) 0.0069(9) -0.0062(10)
C6 0.0450(13) 0.0648(15) 0.0503(14) -0.0071(12) 0.0134(10) -0.0003(11)
C7 0.0387(13) 0.0763(17) 0.0518(14) -0.0001(12) 0.0111(10) -0.0032(11)
C8 0.0418(12) 0.0475(12) 0.0436(12) 0.0011(10) 0.0065(9) -0.0014(9)
C9 0.0403(12) 0.0544(13) 0.0469(13) 0.0012(10) 0.0036(10) -0.0028(10)
C10 0.0405(12) 0.0550(13) 0.0520(14) -0.0072(11) 0.0047(10) -0.0106(10)
C11 0.0417(12) 0.0513(13) 0.0526(14) -0.0041(11) 0.0032(10) -0.0073(10)
C12 0.097(2) 0.0481(14) 0.0645(17) -0.0031(12) 0.0224(15) -0.0002(14)
C13 0.101(2) 0.0649(17) 0.0568(17) -0.0007(13) 0.0186(16) -0.0087(16)
C14 0.0524(15) 0.0598(15) 0.0661(17) 0.0062(13) -0.0025(12) -0.0058(12)
C15 0.084(2) 0.0610(16) 0.075(2) -0.0017(14) 0.0008(15) 0.0197(15)
C16 0.0679(18) 0.0629(16) 0.0607(16) -0.0091(13) 0.0025(13) 0.0113(13)
C17 0.113(3) 0.104(3) 0.063(2) 0.0189(18) -0.0112(18) -0.019(2)
C18 0.0729(18) 0.0497(14) 0.0601(16) 0.0026(12) 0.0073(13) -0.0070(12)
C19 0.0651(16) 0.0453(12) 0.0528(14) 0.0073(11) 0.0059(12) -0.0050(11)
C20 0.0680(19) 0.0721(18) 0.0660(18) 0.0087(14) 0.0042(14) 0.0066(15)
C21 0.086(2) 0.090(2) 0.0601(19) 0.0097(16) -0.0106(16) -0.0068(18)
C22 0.117(3) 0.085(2) 0.0557(18) 0.0005(15) 0.0098(19) -0.013(2)
C23 0.092(3) 0.114(3) 0.074(2) 0.0045(19) 0.036(2) -0.009(2)
C24 0.0678(19) 0.093(2) 0.0626(18) 0.0098(15) 0.0111(14) -0.0142(16)
C25 0.0441(13) 0.0619(15) 0.0452(13) -0.0037(11) 0.0107(10) 0.0047(10)
C26 0.0675(18) 0.0685(17) 0.0557(16) 0.0009(13) 0.0098(13) 0.0121(13)
C27 0.0631(18) 0.102(2) 0.0494(16) -0.0024(15) 0.0028(13) 0.0212(17)
C28 0.0502(15) 0.104(2) 0.0531(16) -0.0221(15) 0.0124(12) -0.0007(15)
C29 0.0611(17) 0.0686(17) 0.0742(19) -0.0142(14) 0.0182(14) -0.0096(14)
C30 0.0539(15) 0.0581(15) 0.0589(15) 0.0000(12) 0.0090(11) 0.0024(11)
C31 0.071(2) 0.156(4) 0.088(2) -0.052(2) 0.0026(18) -0.008(2)
C32 0.0450(15) 0.0707(17) 0.085(2) -0.0118(15) -0.0012(13) -0.0046(12)

loop_
_atom_type_symbol
_atom_type_description
_atom_type_scat_dispersion_real
_atom_type_scat_dispersion_imag
_atom_type_scat_source
C C 0.0033 0.0016 'International Tables Vol C Tables 4.2.6.8 and 6.1.1.4'
H H 0.0000 0.0000 'International Tables Vol C Tables 4.2.6.8 and 6.1.1.4'
N N 0.0061 0.0033 'International Tables Vol C Tables 4.2.6.8 and 6.1.1.4'
O O 0.0106 0.0060 'International Tables Vol C Tables 4.2.6.8 and 6.1.1.4'
S S 0.1246 0.1234 'International Tables Vol C Tables 4.2.6.8 and 6.1.1.4'

loop_
_geom_angle_atom_site_label_1
_geom_angle_atom_site_label_2
_geom_angle_atom_site_label_3
_geom_angle
O4 S1 O5 119.27(13)
O4 S1 N1 107.21(12)
O5 S1 N1 107.28(10)
O4 S1 C25 106.77(12)
O5 S1 C25 108.58(12)
N1 S1 C25 107.17(11)
C7 O1 C1 103.6(2)
C2 O2 C1 104.3(2)
C5 O3 C10 113.85(17)
C14 O6 C17 117.8(3)
C8 N1 C18 119.05(19)
C8 N1 S1 121.70(15)
C18 N1 S1 118.28(16)
O2 C1 O1 107.5(2)
O2 C1 H1A 110.2
O1 C1 H1A 110.2
O2 C1 H1B 110.2
O1 C1 H1B 110.2
H1A C1 H1B 108.5
C3 C2 C7 122.2(2)
C3 C2 O2 128.3(2)
C7 C2 O2 109.5(2)
C2 C3 C4 117.7(2)
C2 C3 H3 121.1
C4 C3 H3 121.1
C5 C4 C3 118.3(2)
C5 C4 C8 117.7(2)
C3 C4 C8 123.8(2)
O3 C5 C6 116.9(2)
O3 C5 C4 119.7(2)
C6 C5 C4 123.3(2)
C7 C6 C5 116.0(2)
C7 C6 H6 122.0
C5 C6 H6 122.0
C6 C7 O1 128.0(2)
C6 C7 C2 122.3(2)
O1 C7 C2 109.7(2)
C9 C8 N1 121.0(2)
C9 C8 C4 120.1(2)
N1 C8 C4 118.7(2)
C8 C9 C32 126.9(2)
C8 C9 C10 116.2(2)
C32 C9 C10 116.9(2)
O3 C10 C9 110.69(18)
O3 C10 C11 110.46(19)
C9 C10 C11 114.34(19)
O3 C10 H10 107.0
C9 C10 H10 107.0
C11 C10 H10 107.0
C16 C11 C12 116.6(2)
C16 C11 C10 119.8(2)
C12 C11 C10 123.6(2)
C13 C12 C11 122.1(3)
C13 C12 H12 118.9
C11 C12 H12 118.9
C14 C13 C12 119.5(3)
C14 C13 H13 120.2
C12 C13 H13 120.2
O6 C14 C13 124.8(3)
O6 C14 C15 115.8(3)
C13 C14 C15 119.4(3)
C16 C15 C14 120.1(3)
C16 C15 H15 120.0
C14 C15 H15 120.0
C15 C16 C11 122.2(3)
C15 C16 H16 118.9
C11 C16 H16 118.9
O6 C17 H17A 109.5
O6 C17 H17B 109.5
H17A C17 H17B 109.5
O6 C17 H17C 109.5
H17A C17 H17C 109.5
H17B C17 H17C 109.5
N1 C18 C19 110.6(2)
N1 C18 H18A 109.5
C19 C18 H18A 109.5
N1 C18 H18B 109.5
C19 C18 H18B 109.5
H18A C18 H18B 108.1
C20 C19 C24 118.4(3)
C20 C19 C18 120.9(3)
C24 C19 C18 120.7(3)
C21 C20 C19 121.5(3)
C21 C20 H20 119.2
C19 C20 H20 119.2
C22 C21 C20 120.0(3)
C22 C21 H21 120.0
C20 C21 H21 120.0
C21 C22 C23 119.6(3)
C21 C22 H22 120.2
C23 C22 H22 120.2
C22 C23 C24 120.9(3)
C22 C23 H23 119.6
C24 C23 H23 119.6
C19 C24 C23 119.6(3)
C19 C24 H24 120.2
C23 C24 H24 120.2
C30 C25 C26 120.0(2)
C30 C25 S1 119.84(19)
C26 C25 S1 120.1(2)
C27 C26 C25 119.4(3)
C27 C26 H26 120.3
C25 C26 H26 120.3
C26 C27 C28 121.7(3)
C26 C27 H27 119.1
C28 C27 H27 119.1
C27 C28 C29 118.2(3)
C27 C28 C31 121.5(3)
C29 C28 C31 120.2(3)
C30 C29 C28 121.1(3)
C30 C29 H29 119.5
C28 C29 H29 119.5
C29 C30 C25 119.6(3)
C29 C30 H30 120.2
C25 C30 H30 120.2
C28 C31 H31A 109.5
C28 C31 H31B 109.5
H31A C31 H31B 109.5
C28 C31 H31C 109.5
H31A C31 H31C 109.5
H31B C31 H31C 109.5
C9 C32 H32A 109.5
C9 C32 H32B 109.5
H32A C32 H32B 109.5
C9 C32 H32C 109.5
H32A C32 H32C 109.5
H32B C32 H32C 109.5

loop_
_geom_bond_atom_site_label_1
_geom_bond_atom_site_label_2
_geom_bond_distance
S1 O4 1.427(2)
S1 O5 1.430(2)
S1 N1 1.639(2)
S1 C25 1.756(3)
O1 C7 1.383(3)
O1 C1 1.444(3)
O2 C2 1.387(3)
O2 C1 1.425(4)
O3 C5 1.379(3)
O3 C10 1.462(3)
O6 C14 1.373(3)
O6 C17 1.430(4)
N1 C8 1.438(3)
N1 C18 1.491(3)
C1 H1A 0.9700
C1 H1B 0.9700
C2 C3 1.359(3)
C2 C7 1.385(4)
C3 C4 1.417(3)
C3 H3 0.9300
C4 C5 1.404(3)
C4 C8 1.463(3)
C5 C6 1.385(3)
C6 C7 1.368(3)
C6 H6 0.9300
C8 C9 1.340(3)
C9 C32 1.492(3)
C9 C10 1.510(3)
C10 C11 1.521(3)
C10 H10 0.9800
C11 C16 1.384(3)
C11 C12 1.388(4)
C12 C13 1.387(4)
C12 H12 0.9300
C13 C14 1.376(4)
C13 H13 0.9300
C14 C15 1.384(4)
C15 C16 1.372(4)
C15 H15 0.9300
C16 H16 0.9300
C17 H17A 0.9600
C17 H17B 0.9600
C17 H17C 0.9600
C18 C19 1.508(4)
C18 H18A 0.9700
C18 H18B 0.9700
C19 C20 1.380(4)
C19 C24 1.385(4)
C20 C21 1.375(4)
C20 H20 0.9300
C21 C22 1.364(5)
C21 H21 0.9300
C22 C23 1.369(5)
C22 H22 0.9300
C23 C24 1.392(5)
C23 H23 0.9300
C24 H24 0.9300
C25 C30 1.385(4)
C25 C26 1.392(4)
C26 C27 1.371(4)
C26 H26 0.9300
C27 C28 1.387(4)
C27 H27 0.9300
C28 C29 1.387(4)
C28 C31 1.507(4)
C29 C30 1.384(4)
C29 H29 0.9300
C30 H30 0.9300
C31 H31A 0.9600
C31 H31B 0.9600
C31 H31C 0.9600
C32 H32A 0.9600
C32 H32B 0.9600
C32 H32C 0.9600

loop_
_geom_torsion_atom_site_label_1
_geom_torsion_atom_site_label_2
_geom_torsion_atom_site_label_3
_geom_torsion_atom_site_label_4
_geom_torsion
O4 S1 N1 C8 142.21(19)
O5 S1 N1 C8 13.0(2)
C25 S1 N1 C8 -103.5(2)
O4 S1 N1 C18 -49.2(2)
O5 S1 N1 C18 -178.45(19)
C25 S1 N1 C18 65.1(2)
C2 O2 C1 O1 -22.4(3)
C7 O1 C1 O2 23.0(3)
C1 O2 C2 C3 -168.8(3)
C1 O2 C2 C7 13.3(3)
C7 C2 C3 C4 -2.3(4)
O2 C2 C3 C4 -180.0(2)
C2 C3 C4 C5 -1.8(3)
C2 C3 C4 C8 173.2(2)
C10 O3 C5 C6 -153.7(2)
C10 O3 C5 C4 29.0(3)
C3 C4 C5 O3 -177.3(2)
C8 C4 C5 O3 7.4(3)
C3 C4 C5 C6 5.5(4)
C8 C4 C5 C6 -169.8(2)
O3 C5 C6 C7 178.0(2)
C4 C5 C6 C7 -4.8(4)
C5 C6 C7 O1 -179.5(2)
C5 C6 C7 C2 0.5(4)
C1 O1 C7 C6 165.2(3)
C1 O1 C7 C2 -14.8(3)
C3 C2 C7 C6 3.1(4)
O2 C2 C7 C6 -178.8(2)
C3 C2 C7 O1 -176.9(2)
O2 C2 C7 O1 1.1(3)
C18 N1 C8 C9 114.6(3)
S1 N1 C8 C9 -77.0(3)
C18 N1 C8 C4 -59.9(3)
S1 N1 C8 C4 108.6(2)
C5 C4 C8 C9 -19.2(3)
C3 C4 C8 C9 165.7(2)
C5 C4 C8 N1 155.3(2)
C3 C4 C8 N1 -19.7(3)
N1 C8 C9 C32 0.8(4)
C4 C8 C9 C32 175.1(2)
N1 C8 C9 C10 179.23(19)
C4 C8 C9 C10 -6.4(3)
C5 O3 C10 C9 -52.6(3)
C5 O3 C10 C11 75.1(2)
C8 C9 C10 O3 41.4(3)
C32 C9 C10 O3 -140.0(2)
C8 C9 C10 C11 -84.1(3)
C32 C9 C10 C11 94.5(3)
O3 C10 C11 C16 61.9(3)
C9 C10 C11 C16 -172.5(2)
O3 C10 C11 C12 -116.8(3)
C9 C10 C11 C12 8.8(3)
C16 C11 C12 C13 -1.1(4)
C10 C11 C12 C13 177.6(3)
C11 C12 C13 C14 0.3(5)
C17 O6 C14 C13 1.2(4)
C17 O6 C14 C15 -178.4(3)
C12 C13 C14 O6 -179.2(3)
C12 C13 C14 C15 0.4(5)
O6 C14 C15 C16 179.5(3)
C13 C14 C15 C16 -0.2(5)
C14 C15 C16 C11 -0.7(5)
C12 C11 C16 C15 1.3(4)
C10 C11 C16 C15 -177.5(3)
C8 N1 C18 C19 -40.0(3)
S1 N1 C18 C19 151.13(19)
N1 C18 C19 C20 -71.3(3)
N1 C18 C19 C24 106.2(3)
C24 C19 C20 C21 -0.9(4)
C18 C19 C20 C21 176.7(3)
C19 C20 C21 C22 0.9(5)
C20 C21 C22 C23 0.0(5)
C21 C22 C23 C24 -0.9(5)
C20 C19 C24 C23 0.0(5)
C18 C19 C24 C23 -177.6(3)
C22 C23 C24 C19 0.9(5)
O4 S1 C25 C30 24.9(2)
O5 S1 C25 C30 154.7(2)
N1 S1 C25 C30 -89.7(2)
O4 S1 C25 C26 -156.8(2)
O5 S1 C25 C26 -27.0(2)
N1 S1 C25 C26 88.6(2)
C30 C25 C26 C27 0.5(4)
S1 C25 C26 C27 -177.8(2)
C25 C26 C27 C28 -0.6(4)
C26 C27 C28 C29 -0.3(4)
C26 C27 C28 C31 179.5(3)
C27 C28 C29 C30 1.2(4)
C31 C28 C29 C30 -178.5(3)
C28 C29 C30 C25 -1.3(4)
C26 C25 C30 C29 0.4(4)
S1 C25 C30 C29 178.73(19)
